data_7700758
loop_
_publ_author_name
'Leverett, Anthony R.'
'Diachenko, Vera'
'Cole, Marcus L.'
'McKay, Alasdair I.'

_publ_section_title
;
 Kinetic stabilization of low-oxidation state and terminal hydrido main
 group metal complexes by a sterically demanding
 N,N'-bis(2,6-terphenyl)triazenide.
;
_journal_issue 35
_journal_name_full 'Dalton transactions (Cambridge, England : 2003)'
_journal_page_first 13197
_journal_page_last 13204
_journal_paper_doi 10.1039/c9dt02562f
_journal_volume 48
_journal_year 2019
_chemical_formula_moiety 'C50 H56 Al N3, 0.5(C5 H12)'
_chemical_formula_sum 'C52.5 H62 Al N3'
_chemical_formula_weight 762.03
_chemical_name_common '[AlMe2(N3Dmp2)]'
_chemical_properties_physical Air-sensitive,Moisture-sensitive,Oxygen-sensitive
_space_group_crystal_system triclinic
_space_group_IT_number 2
_space_group_name_Hall '-P 1'
_space_group_name_H-M_alt 'P -1'
_symmetry_space_group_name_Hall '-P 1'
_symmetry_space_group_name_H-M 'P -1'
_atom_sites_solution_hydrogens geom
_atom_sites_solution_primary dual
_audit_creation_date 2019-01-23
_audit_creation_method
;
Olex2 1.2
(compiled 2018.05.29 svn.r3508 for OlexSys, GUI svn.r5506)
;
_audit_update_record
;
2019-02-11 deposited with the CCDC.    2019-08-06 downloaded from the CCDC.
;
_cell_angle_alpha 98.246(2)
_cell_angle_beta 96.521(2)
_cell_angle_gamma 111.357(2)
_cell_formula_units_Z 2
_cell_length_a 10.7943(5)
_cell_length_b 11.7863(6)
_cell_length_c 19.6677(9)
_cell_measurement_reflns_used 9949
_cell_measurement_temperature 150(2)
_cell_measurement_theta_max 27.07
_cell_measurement_theta_min 2.44
_cell_volume 2268.68(19)
_computing_cell_refinement 'SAINT v8.34A (Bruker, 2013)'
_computing_data_reduction 'SAINT v8.34A (Bruker, 2013)'
_computing_molecular_graphics 'Olex2 (Dolomanov et al., 2009)'
_computing_publication_material 'Olex2 (Dolomanov et al., 2009)'
_computing_structure_refinement 'ShelXL (Sheldrick, 2015)'
_computing_structure_solution 'ShelXT (Sheldrick, 2015)'
_diffrn_ambient_temperature 150
_diffrn_measured_fraction_theta_full 0.997
_diffrn_measured_fraction_theta_max 0.984
_diffrn_measurement_device_type 'Bruker APEX-II CCD'
_diffrn_measurement_method '\f and \w scans'
_diffrn_radiation_type MoK\a
_diffrn_radiation_wavelength 0.71073
_diffrn_reflns_av_R_equivalents 0.0431
_diffrn_reflns_av_unetI/netI 0.0342
_diffrn_reflns_Laue_measured_fraction_full 0.997
_diffrn_reflns_Laue_measured_fraction_max 0.984
_diffrn_reflns_limit_h_max 13
_diffrn_reflns_limit_h_min -12
_diffrn_reflns_limit_k_max 15
_diffrn_reflns_limit_k_min -15
_diffrn_reflns_limit_l_max 24
_diffrn_reflns_limit_l_min -25
_diffrn_reflns_number 45171
_diffrn_reflns_point_group_measured_fraction_full 0.997
_diffrn_reflns_point_group_measured_fraction_max 0.984
_diffrn_reflns_theta_full 26.000
_diffrn_reflns_theta_max 27.146
_diffrn_reflns_theta_min 2.441
_diffrn_standards_number 0
_exptl_absorpt_coefficient_mu 0.082
_exptl_absorpt_correction_T_max 0.7455
_exptl_absorpt_correction_T_min 0.7121
_exptl_absorpt_correction_type multi-scan
_exptl_absorpt_process_details
'SADABS-2014/5 (Bruker,2014/5) was used for absorption correction. wR2(int) was 0.1219 before and 0.0548 after correction. The Ratio of minimum to maximum transmission is 0.9552. The \l/2 correction factor is 0.00150.'
_exptl_crystal_colour 'clear yellow'
_exptl_crystal_colour_lustre clear
_exptl_crystal_colour_primary yellow
_exptl_crystal_density_diffrn 1.116
_exptl_crystal_description block
_exptl_crystal_F_000 822
_exptl_crystal_recrystallization_method 'Re-crystallisation from solvent: Pentane'
_exptl_crystal_size_max 0.45
_exptl_crystal_size_mid 0.17
_exptl_crystal_size_min 0.13
_refine_diff_density_max 0.685
_refine_diff_density_min -0.350
_refine_diff_density_rms 0.053
_refine_ls_extinction_method none
_refine_ls_goodness_of_fit_ref 1.016
_refine_ls_hydrogen_treatment constr
_refine_ls_matrix_type full
_refine_ls_number_parameters 548
_refine_ls_number_reflns 9887
_refine_ls_number_restraints 54
_refine_ls_restrained_S_all 1.025
_refine_ls_R_factor_all 0.0654
_refine_ls_R_factor_gt 0.0520
_refine_ls_shift/su_max 0.000
_refine_ls_shift/su_mean 0.000
_refine_ls_structure_factor_coef Fsqd
_refine_ls_weighting_details 'w=1/[\s^2^(Fo^2^)+(0.0754P)^2^+1.2434P] where P=(Fo^2^+2Fc^2^)/3'
_refine_ls_weighting_scheme calc
_refine_ls_wR_factor_gt 0.1435
_refine_ls_wR_factor_ref 0.1540
_reflns_Friedel_coverage 0.000
_reflns_number_gt 7920
_reflns_number_total 9887
_reflns_threshold_expression 'I > 2\s(I)'
_cod_data_source_file c9dt02562f2.cif
_cod_data_source_block 6
_cod_depositor_comments 'Adding full bibliography for 7700747--7700761.cif.'
_cod_original_formula_sum 'C52.50 H62 Al N3'
_cod_database_code 7700758
_shelx_shelxl_version_number 2018/3
_shelx_space_group_comment
;
The symmetry employed for this shelxl refinement is uniquely defined
by the following loop, which should always be used as a source of
symmetry information in preference to the above space-group names.
They are only intended as comments.
;
_shelx_estimated_absorpt_t_max 0.989
_shelx_estimated_absorpt_t_min 0.964
_olex2_refinement_description
;
1. Fixed Uiso
 At 1.2 times of:
  All C(H) groups, All C(H,H) groups
 At 1.5 times of:
  All C(H,H,H) groups
2. Restrained distances
 C51-C52 = C52-C53 = C53-C54 = C54-C55
 1.5 with sigma of 0.01
 C51-C53 \\sim C53-C55 \\sim C52-C54
 with sigma of 0.04
3. Restrained planarity
 C51, C52, C53, C54, C55
 with sigma of 0.1
4. Uiso/Uaniso restraints and constraints
C51 \\sim C52 \\sim C53 \\sim C54 \\sim C55: within 2A with sigma of 0.04 and
sigma for terminal atoms of 0.08
5. Rigid body (RIGU) restrains
 C51, C52, C53, C54, C55
 with sigma for 1-2 distances of 0.004 and sigma for 1-3 distances of 0.004
6. Others
 Fixed Sof: C51(0.5) H51A(0.5) H51B(0.5) H51C(0.5) C52(0.5) H52A(0.5)
 H52B(0.5) C53(0.5) H53A(0.5) H53B(0.5) C54(0.5) H54A(0.5) H54B(0.5) C55(0.5)
 H55A(0.5) H55B(0.5) H55C(0.5)
7.a Secondary CH2 refined with riding coordinates:
 C52(H52A,H52B), C53(H53A,H53B), C54(H54A,H54B)
7.b Aromatic/amide H refined with riding coordinates:
 C27(H27), C29(H29), C33(H33), C35(H35), C20(H20), C28(H28), C18(H18), C5(H5),
 C44(H44), C9(H9), C11(H11), C3(H3), C4(H4), C42(H42)
7.c Idealised Me refined as rotating group:
 C49(H49A,H49B,H49C), C39(H39A,H39B,H39C), C46(H46A,H46B,H46C), C38(H38A,H38B,
 H38C), C48(H48A,H48B,H48C), C15(H15A,H15B,H15C), C50(H50A,H50B,H50C), C37(H37A,
 H37B,H37C), C24(H24A,H24B,H24C), C13(H13A,H13B,H13C), C23(H23A,H23B,H23C),
 C22(H22A,H22B,H22C), C14(H14A,H14B,H14C), C47(H47A,H47B,H47C), C51(H51A,H51B,
 H51C), C55(H55A,H55B,H55C)
;
_olex2_submission_special_instructions 'No special instructions were received'

loop_
_space_group_symop_operation_xyz
'x, y, z'
'-x, -y, -z'

loop_
_atom_site_label
_atom_site_type_symbol
_atom_site_fract_x
_atom_site_fract_y
_atom_site_fract_z
_atom_site_U_iso_or_equiv
_atom_site_adp_type
_atom_site_occupancy
_atom_site_site_symmetry_order
_atom_site_calc_flag
_atom_site_refinement_flags_posn
_atom_site_refinement_flags_adp
_atom_site_refinement_flags_occupancy
_atom_site_disorder_assembly
_atom_site_disorder_group
Al1 Al 0.17643(5) 0.42523(5) 0.34617(3) 0.02711(13) Uani 1 1 d . . . . .
N3 N 0.30153(13) 0.41983(12) 0.28168(6) 0.0218(3) Uani 1 1 d . . . . .
N1 N 0.17740(13) 0.51915(12) 0.27046(7) 0.0224(3) Uani 1 1 d . . . . .
N2 N 0.26605(13) 0.48666(12) 0.24097(7) 0.0222(3) Uani 1 1 d . . . . .
C25 C 0.40884(15) 0.38238(15) 0.26963(8) 0.0223(3) Uani 1 1 d . . . . .
C30 C 0.52580(16) 0.45569(15) 0.24639(8) 0.0247(3) Uani 1 1 d . . . . .
C31 C 0.28125(16) 0.19049(15) 0.31650(8) 0.0251(3) Uani 1 1 d . . . . .
C1 C 0.09929(15) 0.57211(15) 0.23347(8) 0.0242(3) Uani 1 1 d . . . . .
C26 C 0.39823(16) 0.26831(15) 0.28716(8) 0.0251(3) Uani 1 1 d . . . . .
C16 C 0.07060(17) 0.43525(16) 0.11409(8) 0.0260(3) Uani 1 1 d . . . . .
C27 C 0.50065(18) 0.22539(17) 0.27826(9) 0.0324(4) Uani 1 1 d . . . . .
H27 H 0.492913 0.147521 0.289343 0.039 Uiso 1 1 calc R . . . .
C40 C 0.55562(16) 0.58401(16) 0.23368(9) 0.0264(3) Uani 1 1 d . . . . .
C36 C 0.29785(17) 0.18954(16) 0.38821(9) 0.0288(4) Uani 1 1 d . . . . .
C2 C 0.06312(17) 0.65896(15) 0.27442(9) 0.0285(4) Uani 1 1 d . . . . .
C6 C 0.04888(16) 0.53467(15) 0.16127(9) 0.0272(3) Uani 1 1 d . . . . .
C34 C 0.07183(18) 0.02913(16) 0.37100(10) 0.0316(4) Uani 1 1 d . . . . .
C21 C -0.02065(17) 0.31238(16) 0.10501(9) 0.0298(4) Uani 1 1 d . . . . .
C29 C 0.62515(17) 0.40801(17) 0.23837(9) 0.0301(4) Uani 1 1 d . . . . .
H29 H 0.703525 0.455404 0.221900 0.036 Uiso 1 1 calc R . . . .
C32 C 0.15996(18) 0.11134(16) 0.27254(9) 0.0299(4) Uani 1 1 d . . . . .
C7 C 0.12083(17) 0.70753(15) 0.35043(9) 0.0290(4) Uani 1 1 d . . . . .
C33 C 0.05841(18) 0.03171(16) 0.30063(10) 0.0323(4) Uani 1 1 d . . . . .
H33 H -0.023217 -0.022955 0.270405 0.039 Uiso 1 1 calc R . . . .
C17 C 0.17233(17) 0.46501(17) 0.07371(9) 0.0308(4) Uani 1 1 d . . . . .
C35 C 0.19252(18) 0.10960(17) 0.41403(9) 0.0328(4) Uani 1 1 d . . . . .
H35 H 0.203256 0.109887 0.462675 0.039 Uiso 1 1 calc R . . . .
C20 C -0.0044(2) 0.22066(17) 0.05871(9) 0.0346(4) Uani 1 1 d . . . . .
H20 H -0.066407 0.136989 0.052785 0.042 Uiso 1 1 calc R . . . .
C45 C 0.58433(17) 0.68424(17) 0.28882(10) 0.0328(4) Uani 1 1 d . . . . .
C41 C 0.56864(17) 0.60718(18) 0.16618(9) 0.0323(4) Uani 1 1 d . . . . .
C19 C 0.1001(2) 0.24780(18) 0.02072(9) 0.0352(4) Uani 1 1 d . . . . .
C28 C 0.61340(19) 0.29440(18) 0.25354(10) 0.0355(4) Uani 1 1 d . . . . .
H28 H 0.682264 0.263804 0.247050 0.043 Uiso 1 1 calc R . . . .
C12 C 0.25020(18) 0.80220(17) 0.37023(10) 0.0334(4) Uani 1 1 d . . . . .
C8 C 0.04413(18) 0.66709(17) 0.40170(10) 0.0333(4) Uani 1 1 d . . . . .
C18 C 0.18562(19) 0.37041(18) 0.02838(9) 0.0352(4) Uani 1 1 d . . . . .
H18 H 0.255947 0.390750 0.001717 0.042 Uiso 1 1 calc R . . . .
C5 C -0.03451(19) 0.58781(18) 0.13167(10) 0.0363(4) Uani 1 1 d . . . . .
H5 H -0.066659 0.565521 0.082685 0.044 Uiso 1 1 calc R . . . .
C44 C 0.62405(19) 0.80351(18) 0.27538(12) 0.0436(5) Uani 1 1 d . . . . .
H44 H 0.643402 0.871105 0.313087 0.052 Uiso 1 1 calc R . . . .
C9 C 0.09895(19) 0.71961(19) 0.47156(10) 0.0383(4) Uani 1 1 d . . . . .
H9 H 0.046942 0.691614 0.506133 0.046 Uiso 1 1 calc R . . . .
C11 C 0.30103(19) 0.85182(18) 0.44074(11) 0.0389(4) Uani 1 1 d . . . . .
H11 H 0.389143 0.915336 0.454181 0.047 Uiso 1 1 calc R . . . .
C10 C 0.2276(2) 0.81186(19) 0.49220(10) 0.0390(4) Uani 1 1 d . . . . .
C3 C -0.02354(19) 0.70633(17) 0.24260(10) 0.0372(4) Uani 1 1 d . . . . .
H3 H -0.050223 0.763445 0.270194 0.045 Uiso 1 1 calc R . . . .
C49 C -0.00113(19) 0.29235(19) 0.33174(12) 0.0431(5) Uani 1 1 d . . . . .
H49A H -0.024735 0.246201 0.283403 0.065 Uiso 1 1 calc GR . . . .
H49B H -0.068236 0.327836 0.340862 0.065 Uiso 1 1 calc GR . . . .
H49C H -0.000047 0.235949 0.363680 0.065 Uiso 1 1 calc GR . . . .
C4 C -0.0716(2) 0.67194(19) 0.17166(11) 0.0412(5) Uani 1 1 d . . . . .
H4 H -0.129833 0.706014 0.150482 0.049 Uiso 1 1 calc R . . . .
C39 C 0.42731(19) 0.2722(2) 0.43747(10) 0.0399(4) Uani 1 1 d . . . . .
H39A H 0.489333 0.228921 0.440117 0.060 Uiso 1 1 calc GR . . . .
H39B H 0.407454 0.292639 0.484007 0.060 Uiso 1 1 calc GR . . . .
H39C H 0.469320 0.348947 0.420318 0.060 Uiso 1 1 calc GR . . . .
C46 C 0.5416(2) 0.5030(2) 0.10539(10) 0.0431(5) Uani 1 1 d . . . . .
H46A H 0.617947 0.476645 0.107650 0.065 Uiso 1 1 calc GR . . . .
H46B H 0.530155 0.531762 0.061643 0.065 Uiso 1 1 calc GR . . . .
H46C H 0.458993 0.432750 0.107266 0.065 Uiso 1 1 calc GR . . . .
C38 C -0.0406(2) -0.05571(19) 0.40087(12) 0.0431(5) Uani 1 1 d . . . . .
H38A H -0.077206 -0.006033 0.430470 0.065 Uiso 1 1 calc GR . . . .
H38B H -0.005488 -0.103447 0.428853 0.065 Uiso 1 1 calc GR . . . .
H38C H -0.112458 -0.112899 0.362721 0.065 Uiso 1 1 calc GR . . . .
C43 C 0.6366(2) 0.82782(19) 0.20937(13) 0.0465(5) Uani 1 1 d . . . . .
C42 C 0.60752(19) 0.7284(2) 0.15565(12) 0.0431(5) Uani 1 1 d . . . . .
H42 H 0.614285 0.743074 0.109710 0.052 Uiso 1 1 calc R . . . .
C48 C 0.5737(2) 0.6662(2) 0.36243(10) 0.0441(5) Uani 1 1 d . . . . .
H48A H 0.482133 0.653619 0.370491 0.066 Uiso 1 1 calc GR . . . .
H48B H 0.639206 0.739947 0.395270 0.066 Uiso 1 1 calc GR . . . .
H48C H 0.592950 0.593166 0.369488 0.066 Uiso 1 1 calc GR . . . .
C15 C 0.3300(2) 0.8534(2) 0.31605(12) 0.0464(5) Uani 1 1 d . . . . .
H15A H 0.341486 0.785809 0.285600 0.070 Uiso 1 1 calc GR . . . .
H15B H 0.418955 0.915867 0.339134 0.070 Uiso 1 1 calc GR . . . .
H15C H 0.281642 0.891895 0.288063 0.070 Uiso 1 1 calc GR . . . .
C50 C 0.2686(2) 0.5079(2) 0.44108(10) 0.0433(5) Uani 1 1 d . . . . .
H50A H 0.348462 0.488189 0.451967 0.065 Uiso 1 1 calc GR . . . .
H50B H 0.207239 0.479220 0.473691 0.065 Uiso 1 1 calc GR . . . .
H50C H 0.296733 0.598005 0.445468 0.065 Uiso 1 1 calc GR . . . .
C37 C 0.1381(2) 0.1128(2) 0.19584(10) 0.0487(5) Uani 1 1 d . . . . .
H37A H 0.130136 0.190954 0.189314 0.073 Uiso 1 1 calc GR . . . .
H37B H 0.054878 0.042721 0.172147 0.073 Uiso 1 1 calc GR . . . .
H37C H 0.214927 0.105800 0.176075 0.073 Uiso 1 1 calc GR . . . .
C24 C -0.1390(2) 0.27936(19) 0.14325(11) 0.0440(5) Uani 1 1 d . . . . .
H24A H -0.107138 0.318676 0.192786 0.066 Uiso 1 1 calc GR . . . .
H24B H -0.180521 0.188914 0.138585 0.066 Uiso 1 1 calc GR . . . .
H24C H -0.205894 0.309109 0.123156 0.066 Uiso 1 1 calc GR . . . .
C13 C -0.0989(2) 0.5712(2) 0.38193(11) 0.0450(5) Uani 1 1 d . . . . .
H13A H -0.160633 0.611774 0.369437 0.067 Uiso 1 1 calc GR . . . .
H13B H -0.123962 0.531557 0.421585 0.067 Uiso 1 1 calc GR . . . .
H13C H -0.105097 0.508151 0.341934 0.067 Uiso 1 1 calc GR . . . .
C23 C 0.1186(3) 0.1458(2) -0.02750(12) 0.0545(6) Uani 1 1 d . . . . .
H23A H 0.150257 0.095613 0.000203 0.082 Uiso 1 1 calc GR . . . .
H23B H 0.185498 0.182627 -0.056121 0.082 Uiso 1 1 calc GR . . . .
H23C H 0.032152 0.092852 -0.057917 0.082 Uiso 1 1 calc GR . . . .
C22 C 0.2620(2) 0.59830(19) 0.07801(12) 0.0449(5) Uani 1 1 d . . . . .
H22A H 0.207699 0.642656 0.060758 0.067 Uiso 1 1 calc GR . . . .
H22B H 0.331559 0.602442 0.049402 0.067 Uiso 1 1 calc GR . . . .
H22C H 0.305242 0.636931 0.126683 0.067 Uiso 1 1 calc GR . . . .
C14 C 0.2855(2) 0.8667(3) 0.56861(12) 0.0571(6) Uani 1 1 d . . . . .
H14A H 0.219207 0.889391 0.591245 0.086 Uiso 1 1 calc GR . . . .
H14B H 0.368167 0.940954 0.573175 0.086 Uiso 1 1 calc GR . . . .
H14C H 0.306860 0.805274 0.591006 0.086 Uiso 1 1 calc GR . . . .
C47 C 0.6793(3) 0.9589(2) 0.19640(19) 0.0752(9) Uani 1 1 d . . . . .
H47A H 0.737191 1.017622 0.238598 0.113 Uiso 1 1 calc GR . . . .
H47B H 0.598979 0.977395 0.184534 0.113 Uiso 1 1 calc GR . . . .
H47C H 0.729550 0.966713 0.157659 0.113 Uiso 1 1 calc GR . . . .
C51 C 0.5446(14) -0.1199(12) -0.0632(6) 0.202(6) Uani 0.5 1 d D U P A -1
H51A H 0.481976 -0.144785 -0.107825 0.303 Uiso 0.5 1 calc GR . P A -1
H51B H 0.525819 -0.190881 -0.039800 0.303 Uiso 0.5 1 calc GR . P A -1
H51C H 0.637785 -0.092388 -0.071697 0.303 Uiso 0.5 1 calc GR . P A -1
C52 C 0.5270(8) -0.0173(8) -0.0186(4) 0.109(3) Uani 0.5 1 d D U P A -1
H52A H 0.494415 0.032569 -0.046861 0.131 Uiso 0.5 1 calc R . P A -1
H52B H 0.612427 0.037784 0.013285 0.131 Uiso 0.5 1 calc R . P A -1
C53 C 0.4203(7) -0.0870(6) 0.0218(4) 0.115(2) Uani 0.5 1 d D U P A -1
H53A H 0.333753 -0.138380 -0.010154 0.138 Uiso 0.5 1 calc R . P A -1
H53B H 0.450978 -0.141520 0.047128 0.138 Uiso 0.5 1 calc R . P A -1
C54 C 0.4046(12) 0.0119(11) 0.0714(5) 0.150(4) Uani 0.5 1 d D U P A -1
H54A H 0.492151 0.070005 0.100251 0.180 Uiso 0.5 1 calc R . P A -1
H54B H 0.360232 0.058971 0.047265 0.180 Uiso 0.5 1 calc R . P A -1
C55 C 0.3176(10) -0.0655(7) 0.1121(5) 0.126(3) Uani 0.5 1 d D U P A -1
H55A H 0.223134 -0.095000 0.088882 0.189 Uiso 0.5 1 calc GR . P A -1
H55B H 0.329031 -0.016728 0.158832 0.189 Uiso 0.5 1 calc GR . P A -1
H55C H 0.342055 -0.136905 0.116168 0.189 Uiso 0.5 1 calc GR . P A -1

loop_
_atom_site_aniso_label
_atom_site_aniso_U_11
_atom_site_aniso_U_22
_atom_site_aniso_U_33
_atom_site_aniso_U_23
_atom_site_aniso_U_13
_atom_site_aniso_U_12
Al1 0.0244(3) 0.0343(3) 0.0244(3) 0.0089(2) 0.00784(19) 0.0113(2)
N3 0.0217(6) 0.0236(7) 0.0193(6) 0.0043(5) 0.0023(5) 0.0082(5)
N1 0.0210(6) 0.0233(7) 0.0218(6) 0.0025(5) 0.0036(5) 0.0079(5)
N2 0.0187(6) 0.0226(7) 0.0213(6) 0.0021(5) 0.0009(5) 0.0051(5)
C25 0.0204(7) 0.0280(8) 0.0165(7) 0.0008(6) 0.0002(6) 0.0095(6)
C30 0.0226(8) 0.0301(8) 0.0185(7) 0.0024(6) 0.0014(6) 0.0085(7)
C31 0.0255(8) 0.0236(8) 0.0268(8) 0.0054(6) 0.0032(6) 0.0106(7)
C1 0.0200(7) 0.0228(8) 0.0270(8) 0.0053(6) 0.0024(6) 0.0055(6)
C26 0.0237(8) 0.0279(8) 0.0219(8) 0.0032(6) 0.0021(6) 0.0090(7)
C16 0.0262(8) 0.0304(9) 0.0197(7) 0.0051(6) -0.0016(6) 0.0105(7)
C27 0.0332(9) 0.0338(9) 0.0357(9) 0.0101(7) 0.0070(7) 0.0179(8)
C40 0.0185(7) 0.0303(9) 0.0280(8) 0.0057(7) 0.0047(6) 0.0067(6)
C36 0.0274(8) 0.0323(9) 0.0268(8) 0.0065(7) 0.0027(7) 0.0121(7)
C2 0.0240(8) 0.0244(8) 0.0338(9) 0.0027(7) 0.0024(7) 0.0075(7)
C6 0.0244(8) 0.0263(8) 0.0283(8) 0.0061(7) 0.0023(6) 0.0074(7)
C34 0.0308(9) 0.0248(8) 0.0421(10) 0.0098(7) 0.0110(8) 0.0116(7)
C21 0.0296(9) 0.0322(9) 0.0252(8) 0.0060(7) 0.0043(7) 0.0092(7)
C29 0.0231(8) 0.0384(10) 0.0292(9) 0.0071(7) 0.0074(7) 0.0115(7)
C32 0.0326(9) 0.0273(8) 0.0275(8) 0.0027(7) 0.0016(7) 0.0112(7)
C7 0.0272(8) 0.0252(8) 0.0336(9) -0.0017(7) 0.0023(7) 0.0127(7)
C33 0.0283(9) 0.0237(8) 0.0385(10) 0.0017(7) 0.0005(7) 0.0060(7)
C17 0.0259(8) 0.0373(10) 0.0253(8) 0.0081(7) 0.0004(7) 0.0082(7)
C35 0.0339(9) 0.0384(10) 0.0295(9) 0.0119(7) 0.0081(7) 0.0154(8)
C20 0.0412(10) 0.0306(9) 0.0277(9) 0.0031(7) 0.0049(8) 0.0102(8)
C45 0.0222(8) 0.0333(9) 0.0370(10) 0.0018(7) 0.0065(7) 0.0056(7)
C41 0.0233(8) 0.0415(10) 0.0332(9) 0.0135(8) 0.0071(7) 0.0111(7)
C19 0.0422(10) 0.0422(10) 0.0232(8) 0.0043(7) 0.0044(7) 0.0201(9)
C28 0.0305(9) 0.0440(11) 0.0402(10) 0.0099(8) 0.0105(8) 0.0220(8)
C12 0.0291(9) 0.0295(9) 0.0395(10) 0.0000(7) 0.0042(7) 0.0120(7)
C8 0.0291(9) 0.0329(9) 0.0360(10) -0.0011(7) 0.0046(7) 0.0131(8)
C18 0.0323(9) 0.0486(11) 0.0248(9) 0.0090(8) 0.0073(7) 0.0147(8)
C5 0.0372(10) 0.0390(10) 0.0319(9) 0.0071(8) -0.0034(8) 0.0166(8)
C44 0.0290(9) 0.0310(10) 0.0619(13) -0.0003(9) 0.0060(9) 0.0057(8)
C9 0.0353(10) 0.0446(11) 0.0357(10) 0.0003(8) 0.0087(8) 0.0183(9)
C11 0.0285(9) 0.0320(10) 0.0465(11) -0.0081(8) -0.0023(8) 0.0090(8)
C10 0.0353(10) 0.0420(11) 0.0369(10) -0.0081(8) -0.0014(8) 0.0200(9)
C3 0.0366(10) 0.0313(9) 0.0452(11) 0.0021(8) 0.0028(8) 0.0181(8)
C49 0.0302(10) 0.0403(11) 0.0637(14) 0.0189(10) 0.0162(9) 0.0137(8)
C4 0.0397(11) 0.0416(11) 0.0471(11) 0.0100(9) -0.0031(9) 0.0239(9)
C39 0.0314(10) 0.0533(12) 0.0277(9) 0.0061(8) -0.0016(7) 0.0106(9)
C46 0.0456(11) 0.0592(13) 0.0246(9) 0.0101(9) 0.0065(8) 0.0196(10)
C38 0.0381(10) 0.0362(10) 0.0556(13) 0.0142(9) 0.0176(9) 0.0107(9)
C43 0.0277(10) 0.0374(11) 0.0740(15) 0.0228(11) 0.0087(10) 0.0078(8)
C42 0.0306(10) 0.0529(13) 0.0513(12) 0.0301(10) 0.0125(9) 0.0138(9)
C48 0.0421(11) 0.0421(11) 0.0340(10) -0.0071(8) 0.0091(8) 0.0049(9)
C15 0.0351(10) 0.0420(11) 0.0509(12) 0.0054(9) 0.0090(9) 0.0034(9)
C50 0.0521(12) 0.0541(13) 0.0262(9) 0.0063(9) 0.0091(8) 0.0234(10)
C37 0.0455(12) 0.0543(13) 0.0292(10) 0.0045(9) -0.0043(9) 0.0045(10)
C24 0.0413(11) 0.0379(11) 0.0455(11) 0.0057(9) 0.0184(9) 0.0048(9)
C13 0.0321(10) 0.0478(12) 0.0457(12) 0.0010(9) 0.0092(9) 0.0072(9)
C23 0.0701(16) 0.0548(14) 0.0424(12) 0.0018(10) 0.0203(11) 0.0285(12)
C22 0.0368(11) 0.0408(11) 0.0510(12) 0.0120(9) 0.0128(9) 0.0056(9)
C14 0.0448(12) 0.0747(17) 0.0418(12) -0.0164(11) -0.0057(10) 0.0262(12)
C47 0.0542(15) 0.0449(14) 0.124(3) 0.0380(16) 0.0097(16) 0.0101(12)
C51 0.230(12) 0.182(11) 0.153(9) -0.101(8) -0.131(7) 0.130(11)
C52 0.086(5) 0.150(7) 0.080(5) -0.022(5) -0.030(4) 0.063(5)
C53 0.105(5) 0.055(4) 0.142(6) 0.020(4) -0.065(4) 0.006(4)
C54 0.152(10) 0.196(11) 0.129(8) 0.036(7) -0.013(6) 0.110(10)
C55 0.134(8) 0.076(5) 0.156(8) -0.017(5) -0.015(6) 0.054(5)

loop_
_atom_type_symbol
_atom_type_description
_atom_type_scat_dispersion_real
_atom_type_scat_dispersion_imag
_atom_type_scat_source
C C 0.0033 0.0016 'International Tables Vol C Tables 4.2.6.8 and 6.1.1.4'
H H 0.0000 0.0000 'International Tables Vol C Tables 4.2.6.8 and 6.1.1.4'
Al Al 0.0645 0.0514 'International Tables Vol C Tables 4.2.6.8 and 6.1.1.4'
N N 0.0061 0.0033 'International Tables Vol C Tables 4.2.6.8 and 6.1.1.4'

loop_
_geom_angle_atom_site_label_1
_geom_angle_atom_site_label_2
_geom_angle_atom_site_label_3
_geom_angle
N3 Al1 N1 63.97(5)
C49 Al1 N3 120.25(8)
C49 Al1 N1 107.67(8)
C49 Al1 C50 118.82(10)
C50 Al1 N3 112.97(8)
C50 Al1 N1 121.68(8)
N2 N3 Al1 95.66(9)
N2 N3 C25 119.73(12)
C25 N3 Al1 144.34(10)
N2 N1 Al1 95.26(9)
N2 N1 C1 119.75(13)
C1 N1 Al1 142.14(11)
N1 N2 N3 104.98(12)
N3 C25 C30 124.17(14)
C26 C25 N3 115.55(14)
C26 C25 C30 120.13(14)
C25 C30 C40 125.11(14)
C29 C30 C25 117.91(15)
C29 C30 C40 116.87(14)
C36 C31 C26 119.33(14)
C32 C31 C26 120.70(15)
C32 C31 C36 119.75(15)
C2 C1 N1 115.76(14)
C2 C1 C6 120.29(15)
C6 C1 N1 123.71(14)
C25 C26 C31 122.66(14)
C27 C26 C25 119.42(15)
C27 C26 C31 117.91(15)
C21 C16 C6 119.13(15)
C21 C16 C17 119.65(16)
C17 C16 C6 120.90(15)
C26 C27 H27 119.5
C28 C27 C26 120.90(16)
C28 C27 H27 119.5
C45 C40 C30 121.25(15)
C45 C40 C41 118.99(16)
C41 C40 C30 119.44(15)
C31 C36 C39 121.61(16)
C35 C36 C31 118.95(16)
C35 C36 C39 119.43(16)
C1 C2 C7 122.22(15)
C3 C2 C1 119.02(16)
C3 C2 C7 118.68(15)
C1 C6 C16 124.74(14)
C5 C6 C1 118.34(16)
C5 C6 C16 116.78(15)
C33 C34 C35 117.70(16)
C33 C34 C38 121.60(17)
C35 C34 C38 120.70(17)
C16 C21 C24 120.74(16)
C20 C21 C16 119.26(16)
C20 C21 C24 119.97(16)
C30 C29 H29 118.9
C28 C29 C30 122.14(16)
C28 C29 H29 118.9
C31 C32 C37 120.86(16)
C33 C32 C31 119.17(16)
C33 C32 C37 119.97(17)
C12 C7 C2 118.85(16)
C12 C7 C8 119.71(16)
C8 C7 C2 121.25(15)
C34 C33 C32 122.30(17)
C34 C33 H33 118.9
C32 C33 H33 118.9
C16 C17 C22 119.91(17)
C18 C17 C16 119.15(16)
C18 C17 C22 120.90(17)
C36 C35 C34 122.13(16)
C36 C35 H35 118.9
C34 C35 H35 118.9
C21 C20 H20 119.1
C21 C20 C19 121.76(17)
C19 C20 H20 119.1
C40 C45 C48 121.74(17)
C44 C45 C40 119.20(17)
C44 C45 C48 119.06(17)
C40 C41 C46 121.09(17)
C42 C41 C40 119.34(18)
C42 C41 C46 119.58(17)
C20 C19 C23 120.79(19)
C18 C19 C20 117.93(17)
C18 C19 C23 121.27(18)
C27 C28 H28 120.3
C29 C28 C27 119.41(16)
C29 C28 H28 120.3
C7 C12 C15 120.62(17)
C11 C12 C7 118.88(17)
C11 C12 C15 120.44(17)
C7 C8 C13 121.06(17)
C9 C8 C7 119.39(17)
C9 C8 C13 119.50(17)
C17 C18 H18 118.9
C19 C18 C17 122.11(17)
C19 C18 H18 118.9
C6 C5 H5 119.2
C4 C5 C6 121.62(17)
C4 C5 H5 119.2
C45 C44 H44 118.7
C43 C44 C45 122.56(19)
C43 C44 H44 118.7
C8 C9 H9 119.1
C10 C9 C8 121.71(18)
C10 C9 H9 119.1
C12 C11 H11 118.9
C10 C11 C12 122.26(18)
C10 C11 H11 118.9
C9 C10 C14 120.7(2)
C11 C10 C9 118.04(17)
C11 C10 C14 121.26(19)
C2 C3 H3 119.4
C4 C3 C2 121.15(17)
C4 C3 H3 119.4
Al1 C49 H49A 109.5
Al1 C49 H49B 109.5
Al1 C49 H49C 109.5
H49A C49 H49B 109.5
H49A C49 H49C 109.5
H49B C49 H49C 109.5
C5 C4 C3 119.54(17)
C5 C4 H4 120.2
C3 C4 H4 120.2
C36 C39 H39A 109.5
C36 C39 H39B 109.5
C36 C39 H39C 109.5
H39A C39 H39B 109.5
H39A C39 H39C 109.5
H39B C39 H39C 109.5
C41 C46 H46A 109.5
C41 C46 H46B 109.5
C41 C46 H46C 109.5
H46A C46 H46B 109.5
H46A C46 H46C 109.5
H46B C46 H46C 109.5
C34 C38 H38A 109.5
C34 C38 H38B 109.5
C34 C38 H38C 109.5
H38A C38 H38B 109.5
H38A C38 H38C 109.5
H38B C38 H38C 109.5
C44 C43 C47 121.2(2)
C42 C43 C44 117.59(18)
C42 C43 C47 121.2(2)
C41 C42 H42 118.8
C43 C42 C41 122.31(19)
C43 C42 H42 118.8
C45 C48 H48A 109.5
C45 C48 H48B 109.5
C45 C48 H48C 109.5
H48A C48 H48B 109.5
H48A C48 H48C 109.5
H48B C48 H48C 109.5
C12 C15 H15A 109.5
C12 C15 H15B 109.5
C12 C15 H15C 109.5
H15A C15 H15B 109.5
H15A C15 H15C 109.5
H15B C15 H15C 109.5
Al1 C50 H50A 109.5
Al1 C50 H50B 109.5
Al1 C50 H50C 109.5
H50A C50 H50B 109.5
H50A C50 H50C 109.5
H50B C50 H50C 109.5
C32 C37 H37A 109.5
C32 C37 H37B 109.5
C32 C37 H37C 109.5
H37A C37 H37B 109.5
H37A C37 H37C 109.5
H37B C37 H37C 109.5
C21 C24 H24A 109.5
C21 C24 H24B 109.5
C21 C24 H24C 109.5
H24A C24 H24B 109.5
H24A C24 H24C 109.5
H24B C24 H24C 109.5
C8 C13 H13A 109.5
C8 C13 H13B 109.5
C8 C13 H13C 109.5
H13A C13 H13B 109.5
H13A C13 H13C 109.5
H13B C13 H13C 109.5
C19 C23 H23A 109.5
C19 C23 H23B 109.5
C19 C23 H23C 109.5
H23A C23 H23B 109.5
H23A C23 H23C 109.5
H23B C23 H23C 109.5
C17 C22 H22A 109.5
C17 C22 H22B 109.5
C17 C22 H22C 109.5
H22A C22 H22B 109.5
H22A C22 H22C 109.5
H22B C22 H22C 109.5
C10 C14 H14A 109.5
C10 C14 H14B 109.5
C10 C14 H14C 109.5
H14A C14 H14B 109.5
H14A C14 H14C 109.5
H14B C14 H14C 109.5
C43 C47 H47A 109.5
C43 C47 H47B 109.5
C43 C47 H47C 109.5
H47A C47 H47B 109.5
H47A C47 H47C 109.5
H47B C47 H47C 109.5
H51A C51 H51B 109.5
H51A C51 H51C 109.5
H51B C51 H51C 109.5
C52 C51 H51A 109.5
C52 C51 H51B 109.5
C52 C51 H51C 109.5
C51 C52 H52A 111.3
C51 C52 H52B 111.3
C51 C52 C53 102.1(9)
H52A C52 H52B 109.2
C53 C52 H52A 111.3
C53 C52 H52B 111.3
C52 C53 H53A 110.8
C52 C53 H53B 110.8
H53A C53 H53B 108.9
C54 C53 C52 104.7(7)
C54 C53 H53A 110.8
C54 C53 H53B 110.8
C53 C54 H54A 112.0
C53 C54 H54B 112.0
H54A C54 H54B 109.7
C55 C54 C53 98.9(9)
C55 C54 H54A 112.0
C55 C54 H54B 112.0
C54 C55 H55A 109.5
C54 C55 H55B 109.5
C54 C55 H55C 109.5
H55A C55 H55B 109.5
H55A C55 H55C 109.5
H55B C55 H55C 109.5

loop_
_geom_bond_atom_site_label_1
_geom_bond_atom_site_label_2
_geom_bond_distance
Al1 N3 1.9659(14)
Al1 N1 1.9776(14)
Al1 C49 1.942(2)
Al1 C50 1.943(2)
N3 N2 1.3188(18)
N3 C25 1.4134(19)
N1 N2 1.3145(18)
N1 C1 1.416(2)
C25 C30 1.414(2)
C25 C26 1.403(2)
C30 C40 1.492(2)
C30 C29 1.394(2)
C31 C26 1.498(2)
C31 C36 1.404(2)
C31 C32 1.398(2)
C1 C2 1.405(2)
C1 C6 1.406(2)
C26 C27 1.391(2)
C16 C6 1.492(2)
C16 C21 1.395(2)
C16 C17 1.399(2)
C27 H27 0.9500
C27 C28 1.381(3)
C40 C45 1.399(2)
C40 C41 1.405(2)
C36 C35 1.388(2)
C36 C39 1.507(2)
C2 C7 1.495(2)
C2 C3 1.388(2)
C6 C5 1.392(2)
C34 C33 1.381(3)
C34 C35 1.390(3)
C34 C38 1.505(2)
C21 C20 1.386(2)
C21 C24 1.513(2)
C29 H29 0.9500
C29 C28 1.378(3)
C32 C33 1.387(2)
C32 C37 1.504(3)
C7 C12 1.401(2)
C7 C8 1.403(3)
C33 H33 0.9500
C17 C18 1.385(3)
C17 C22 1.499(3)
C35 H35 0.9500
C20 H20 0.9500
C20 C19 1.390(3)
C45 C44 1.387(3)
C45 C48 1.504(3)
C41 C46 1.503(3)
C41 C42 1.388(3)
C19 C18 1.377(3)
C19 C23 1.509(3)
C28 H28 0.9500
C12 C11 1.388(3)
C12 C15 1.502(3)
C8 C9 1.388(3)
C8 C13 1.510(3)
C18 H18 0.9500
C5 H5 0.9500
C5 C4 1.378(3)
C44 H44 0.9500
C44 C43 1.380(3)
C9 H9 0.9500
C9 C10 1.386(3)
C11 H11 0.9500
C11 C10 1.386(3)
C10 C14 1.510(3)
C3 H3 0.9500
C3 C4 1.379(3)
C49 H49A 0.9800
C49 H49B 0.9800
C49 H49C 0.9800
C4 H4 0.9500
C39 H39A 0.9800
C39 H39B 0.9800
C39 H39C 0.9800
C46 H46A 0.9800
C46 H46B 0.9800
C46 H46C 0.9800
C38 H38A 0.9800
C38 H38B 0.9800
C38 H38C 0.9800
C43 C42 1.375(3)
C43 C47 1.512(3)
C42 H42 0.9500
C48 H48A 0.9800
C48 H48B 0.9800
C48 H48C 0.9800
C15 H15A 0.9800
C15 H15B 0.9800
C15 H15C 0.9800
C50 H50A 0.9800
C50 H50B 0.9800
C50 H50C 0.9800
C37 H37A 0.9800
C37 H37B 0.9800
C37 H37C 0.9800
C24 H24A 0.9800
C24 H24B 0.9800
C24 H24C 0.9800
C13 H13A 0.9800
C13 H13B 0.9800
C13 H13C 0.9800
C23 H23A 0.9800
C23 H23B 0.9800
C23 H23C 0.9800
C22 H22A 0.9800
C22 H22B 0.9800
C22 H22C 0.9800
C14 H14A 0.9800
C14 H14B 0.9800
C14 H14C 0.9800
C47 H47A 0.9800
C47 H47B 0.9800
C47 H47C 0.9800
C51 H51A 0.9800
C51 H51B 0.9800
C51 H51C 0.9800
C51 C52 1.473(8)
C52 H52A 0.9900
C52 H52B 0.9900
C52 C53 1.529(8)
C53 H53A 0.9900
C53 H53B 0.9900
C53 C54 1.480(8)
C54 H54A 0.9900
C54 H54B 0.9900
C54 C55 1.453(8)
C55 H55A 0.9800
C55 H55B 0.9800
C55 H55C 0.9800

loop_
_geom_torsion_atom_site_label_1
_geom_torsion_atom_site_label_2
_geom_torsion_atom_site_label_3
_geom_torsion_atom_site_label_4
_geom_torsion
Al1 N3 N2 N1 3.13(11)
Al1 N3 C25 C30 -136.37(16)
Al1 N3 C25 C26 39.1(2)
Al1 N1 N2 N3 -3.11(11)
Al1 N1 C1 C2 56.5(2)
Al1 N1 C1 C6 -117.88(18)
N3 C25 C30 C40 2.3(2)
N3 C25 C30 C29 178.45(14)
N3 C25 C26 C31 0.2(2)
N3 C25 C26 C27 -178.79(14)
N1 C1 C2 C7 9.3(2)
N1 C1 C2 C3 -174.22(15)
N1 C1 C6 C16 -0.1(3)
N1 C1 C6 C5 175.63(15)
N2 N3 C25 C30 35.8(2)
N2 N3 C25 C26 -148.70(14)
N2 N1 C1 C2 -148.32(14)
N2 N1 C1 C6 37.2(2)
C25 N3 N2 N1 -172.29(13)
C25 C30 C40 C45 68.3(2)
C25 C30 C40 C41 -118.19(18)
C25 C30 C29 C28 -1.2(2)
C25 C26 C27 C28 1.1(3)
C30 C25 C26 C31 175.88(14)
C30 C25 C26 C27 -3.1(2)
C30 C40 C45 C44 173.88(15)
C30 C40 C45 C48 -5.9(3)
C30 C40 C41 C46 5.2(2)
C30 C40 C41 C42 -174.63(15)
C30 C29 C28 C27 -0.7(3)
C31 C26 C27 C28 -177.94(16)
C31 C36 C35 C34 1.0(3)
C31 C32 C33 C34 1.1(3)
C1 N1 N2 N3 -168.09(13)
C1 C2 C7 C12 80.0(2)
C1 C2 C7 C8 -105.0(2)
C1 C2 C3 C4 -1.6(3)
C1 C6 C5 C4 -2.2(3)
C26 C25 C30 C40 -172.99(15)
C26 C25 C30 C29 3.1(2)
C26 C31 C36 C35 -174.83(15)
C26 C31 C36 C39 4.7(2)
C26 C31 C32 C33 173.75(15)
C26 C31 C32 C37 -7.0(3)
C26 C27 C28 C29 0.8(3)
C16 C6 C5 C4 173.88(18)
C16 C21 C20 C19 -0.3(3)
C16 C17 C18 C19 1.3(3)
C40 C30 C29 C28 175.21(16)
C40 C45 C44 C43 0.0(3)
C40 C41 C42 C43 1.3(3)
C36 C31 C26 C25 -103.25(19)
C36 C31 C26 C27 75.7(2)
C36 C31 C32 C33 -0.9(2)
C36 C31 C32 C37 178.38(17)
C2 C1 C6 C16 -174.30(15)
C2 C1 C6 C5 1.4(2)
C2 C7 C12 C11 176.71(16)
C2 C7 C12 C15 -0.4(2)
C2 C7 C8 C9 -176.44(16)
C2 C7 C8 C13 1.1(3)
C2 C3 C4 C5 0.9(3)
C6 C1 C2 C7 -176.10(15)
C6 C1 C2 C3 0.4(2)
C6 C16 C21 C20 176.98(15)
C6 C16 C21 C24 -1.0(2)
C6 C16 C17 C18 -177.32(15)
C6 C16 C17 C22 0.5(2)
C6 C5 C4 C3 1.1(3)
C21 C16 C6 C1 88.5(2)
C21 C16 C6 C5 -87.3(2)
C21 C16 C17 C18 -3.9(2)
C21 C16 C17 C22 173.90(17)
C21 C20 C19 C18 -2.3(3)
C21 C20 C19 C23 177.86(19)
C29 C30 C40 C45 -107.85(18)
C29 C30 C40 C41 65.6(2)
C32 C31 C26 C25 82.1(2)
C32 C31 C26 C27 -98.90(19)
C32 C31 C36 C35 -0.1(2)
C32 C31 C36 C39 179.35(16)
C7 C2 C3 C4 175.03(18)
C7 C12 C11 C10 -0.7(3)
C7 C8 C9 C10 0.4(3)
C33 C34 C35 C36 -0.7(3)
C17 C16 C6 C1 -98.1(2)
C17 C16 C6 C5 86.1(2)
C17 C16 C21 C20 3.5(3)
C17 C16 C21 C24 -174.52(16)
C35 C34 C33 C32 -0.3(3)
C20 C19 C18 C17 1.9(3)
C45 C40 C41 C46 178.83(16)
C45 C40 C41 C42 -1.0(2)
C45 C44 C43 C42 0.2(3)
C45 C44 C43 C47 179.6(2)
C41 C40 C45 C44 0.4(3)
C41 C40 C45 C48 -179.41(16)
C12 C7 C8 C9 -1.5(3)
C12 C7 C8 C13 176.01(17)
C12 C11 C10 C9 -0.4(3)
C12 C11 C10 C14 179.56(19)
C8 C7 C12 C11 1.6(3)
C8 C7 C12 C15 -175.52(17)
C8 C9 C10 C11 0.5(3)
C8 C9 C10 C14 -179.41(19)
C44 C43 C42 C41 -0.9(3)
C3 C2 C7 C12 -96.6(2)
C3 C2 C7 C8 78.4(2)
C39 C36 C35 C34 -178.54(17)
C46 C41 C42 C43 -178.53(18)
C38 C34 C33 C32 178.52(17)
C38 C34 C35 C36 -179.59(17)
C48 C45 C44 C43 179.80(19)
C15 C12 C11 C10 176.45(19)
C37 C32 C33 C34 -178.14(18)
C24 C21 C20 C19 177.70(18)
C13 C8 C9 C10 -177.14(18)
C23 C19 C18 C17 -178.35(18)
C22 C17 C18 C19 -176.56(18)
C47 C43 C42 C41 179.70(19)
C51 C52 C53 C54 176.3(7)
C52 C53 C54 C55 -172.2(7)
